data_1576307
loop_
_publ_author_name
'Yang, Ya-Wen'
'Xu, Ke'
'Zhou, Zi-Ning'
'Jin, Ming-Liang'
'Tsunashima, Ryo'
'Nakamura, Takayoshi'
'Chai, Chao-Yang'
'Ye, Qiong'

_publ_section_title
;
 Organic cation conformational flexibility governs mechanical response in
 organic-inorganic hybrid materials.
;
_journal_name_full 'Chemical science'
_journal_paper_doi 10.1039/d5sc06333g
_journal_year 2025
_chemical_formula_moiety 'I3 Pb1, 1(C6 H14 N1 O1)'
_chemical_formula_sum 'C6 H14 I3 N O Pb'
_chemical_formula_weight 704.07
_space_group_crystal_system hexagonal
_space_group_IT_number 194
_space_group_name_Hall '-P 6c 2c'
_space_group_name_H-M_alt 'P 63/m m c'
_atom_sites_solution_hydrogens mixed
_atom_sites_solution_primary dual
_atom_sites_solution_secondary difmap
_audit_creation_date 2025-01-11
_audit_creation_method
;
Olex2 1.5
(compiled 2022.04.07 svn.rca3783a0 for OlexSys, GUI svn.r6498)
;
_audit_update_record
;
2025-07-28 deposited with the CCDC.	2025-11-17 downloaded from the CCDC.
;
_cell_angle_alpha 90
_cell_angle_beta 90
_cell_angle_gamma 120
_cell_formula_units_Z 2
_cell_length_a 10.281(4)
_cell_length_b 10.281(4)
_cell_length_c 8.133(2)
_cell_measurement_reflns_used 419
_cell_measurement_temperature 440.00(10)
_cell_measurement_theta_max 71.4400
_cell_measurement_theta_min 7.3830
_cell_volume 744.5(4)
_computing_cell_refinement 'CrysAlisPro 1.171.43.129a (Rigaku OD, 2024)'
_computing_data_collection 'CrysAlisPro system (CCD 43.129a 64-bit (release 29-06-2024))'
_computing_data_reduction 'CrysAlisPro 1.171.43.129a (Rigaku OD, 2024)'
_computing_molecular_graphics 'Olex2 1.5 (Dolomanov et al., 2009)'
_computing_publication_material 'Olex2 1.5 (Dolomanov et al., 2009)'
_computing_structure_refinement 'SHELXL 2019/3 (Sheldrick, 2015)'
_computing_structure_solution 'SHELXT  (Sheldrick, 2015)'
_diffrn_ambient_environment air
_diffrn_ambient_temperature 440.00(10)
_diffrn_detector 'Hybrid Pixel Array Detector'
_diffrn_detector_area_resol_mean 10.0000
_diffrn_detector_type 'HyPix-Arc 150'
_diffrn_measured_fraction_theta_full 1.000
_diffrn_measured_fraction_theta_max 0.966
_diffrn_measurement_details
;
List of Runs (angles in degrees, time in seconds):

  # Type    Start    End  Width  t~exp~   \w     \q     \k     \f   Frames
#--------------------------------------------------------------------------
  1  \w     32.00  91.00   0.50    0.60    --   86.44-111.00-180.00  118
  2  \w     18.00  68.00   0.50    0.60    --   58.44 -79.00-158.00  100
  3  \w     40.00  76.00   0.50    0.60    --   86.44 -77.00-120.00   72
  4  \w     49.00  74.00   0.50    0.60    --   93.56 -85.00  94.00   50
  5  \w     44.00  69.00   0.50    0.60    --   93.56 -77.00  30.00   50
  6  \w     39.00  89.00   0.50    0.60    --   86.44 -93.00 -47.00  100
  7  \w      4.00  32.00   0.50    0.60    --   58.44 -45.00-120.00   56
  8  \w     89.00 137.00   0.50    0.60    --   86.44  63.00-152.00   96
  9  \w    104.00 129.00   0.50    0.60    --   93.56 111.00 -30.00   50
 10  \w    102.00 127.00   0.50    0.60    --   93.56 111.00  60.00   50
 11  \w    -47.00 -22.00   0.50    0.60    --  -77.03  61.00 120.00   50
 12  \w    -74.00 -36.00   0.50    0.60    --  -77.03  93.00  63.00   76
 13  \w    -23.00   2.00   0.50    0.60    --  -59.02  45.00 150.00   50
;
_diffrn_measurement_device 'four-circle diffractometer'
_diffrn_measurement_device_type 'XtaLAB Synergy R, DW system, HyPix-Arc 150'
_diffrn_measurement_method '\w scans'
_diffrn_orient_matrix_type 'CrysAlisPro convention (1999,Acta A55,543-557)'
_diffrn_orient_matrix_UB_11 -0.1365865000
_diffrn_orient_matrix_UB_12 0.0223097000
_diffrn_orient_matrix_UB_13 -0.0193055000
_diffrn_orient_matrix_UB_21 0.0679987000
_diffrn_orient_matrix_UB_22 0.0892614000
_diffrn_orient_matrix_UB_23 -0.1597808000
_diffrn_orient_matrix_UB_31 -0.0815607000
_diffrn_orient_matrix_UB_32 -0.1463272000
_diffrn_orient_matrix_UB_33 -0.1001739000
_diffrn_radiation_monochromator mirror
_diffrn_radiation_probe x-ray
_diffrn_radiation_type 'Cu K\a'
_diffrn_radiation_wavelength 1.54184
_diffrn_reflns_av_R_equivalents 0.1200
_diffrn_reflns_av_unetI/netI 0.0911
_diffrn_reflns_Laue_measured_fraction_full 1.000
_diffrn_reflns_Laue_measured_fraction_max 0.966
_diffrn_reflns_limit_h_max 12
_diffrn_reflns_limit_h_min -12
_diffrn_reflns_limit_k_max 12
_diffrn_reflns_limit_k_min -7
_diffrn_reflns_limit_l_max 9
_diffrn_reflns_limit_l_min -10
_diffrn_reflns_number 2104
_diffrn_reflns_point_group_measured_fraction_full 1.000
_diffrn_reflns_point_group_measured_fraction_max 0.966
_diffrn_reflns_theta_full 67.684
_diffrn_reflns_theta_max 73.675
_diffrn_reflns_theta_min 4.967
_diffrn_source 'Rotating-anode X-ray tube'
_diffrn_source_type 'Rigaku (Cu) X-ray Source'
_exptl_absorpt_coefficient_mu 70.634
_exptl_absorpt_correction_T_max 1.00000
_exptl_absorpt_correction_T_min 0.13045
_exptl_absorpt_correction_type multi-scan
_exptl_absorpt_process_details
;
CrysAlisPro 1.171.43.129a (Rigaku Oxford Diffraction, 2024)
Empirical absorption correction using spherical harmonics,
implemented in SCALE3 ABSPACK scaling algorithm.
;
_exptl_crystal_colour 'clear yellowish yellow'
_exptl_crystal_colour_lustre clear
_exptl_crystal_colour_modifier yellowish
_exptl_crystal_colour_primary yellow
_exptl_crystal_density_diffrn 3.141
_exptl_crystal_description block
_exptl_crystal_F_000 612
_exptl_crystal_size_max 0.15
_exptl_crystal_size_mid 0.13
_exptl_crystal_size_min 0.12
_refine_diff_density_max 0.972
_refine_diff_density_min -0.597
_refine_diff_density_rms 0.211
_refine_ls_extinction_method none
_refine_ls_goodness_of_fit_ref 1.128
_refine_ls_hydrogen_treatment constr
_refine_ls_matrix_type full
_refine_ls_number_parameters 79
_refine_ls_number_reflns 310
_refine_ls_number_restraints 113
_refine_ls_restrained_S_all 0.925
_refine_ls_R_factor_all 0.1499
_refine_ls_R_factor_gt 0.0978
_refine_ls_shift/su_max 0.000
_refine_ls_shift/su_mean 0.000
_refine_ls_structure_factor_coef Fsqd
_refine_ls_weighting_details 'w=1/[\s^2^(Fo^2^)+(0.2000P)^2^] where P=(Fo^2^+2Fc^2^)/3'
_refine_ls_weighting_scheme calc
_refine_ls_wR_factor_gt 0.2776
_refine_ls_wR_factor_ref 0.3689
_reflns_Friedel_coverage 0.000
_reflns_number_gt 110
_reflns_number_total 310
_reflns_threshold_expression 'I > 2\s(I)'
_cod_data_source_file d5sc06333g9.cif
_cod_data_source_block 2-rac_CCDC1
_cod_original_cell_volume 744.5(6)
_cod_database_code 1576307
_shelx_shelxl_version_number 2019/3
_chemical_oxdiff_formula 'C H N O Pb I '
_shelx_space_group_comment
;
The symmetry employed for this shelxl refinement is uniquely defined
by the following loop, which should always be used as a source of
symmetry information in preference to the above space-group names.
They are only intended as comments.
;
_olex2_refinement_description
;
1. Fixed Uiso
 At 1.2 times of:
  All C(H) groups, All C(H,H) groups, All N(H,H) groups
 At 1.5 times of:
  All O(H) groups
2. Restrained distances
 C6-N1 = N1-C2
 1.47 with sigma of 0.01
 O1-C1
 1.43 with sigma of 0.01
 C1-C2 = C3-C2 = C4-C3 = C5-C4 = C6-C5
 1.54 with sigma of 0.01
 C6-C2
 2.401 with sigma of 0.02
 N1-C1 = N1-C3 = N1-C5
 2.458 with sigma of 0.02
 C2-O1
 2.426 with sigma of 0.02
 C1-C3 = C2-C4 = C3-C5 = C4-C6
 2.515 with sigma of 0.02
3. Uiso/Uaniso restraints and constraints
C5 \\sim C2 \\sim C6 \\sim C3 \\sim C1 \\sim C4 \\sim N1 \\sim O1: within 2A
with sigma of 0.01 and sigma for terminal atoms of 0.02 within 2A
Uanis(C5) \\sim Ueq, Uanis(C2) \\sim Ueq, Uanis(C6) \\sim Ueq, Uanis(C3) \\sim
Ueq, Uanis(C1) \\sim Ueq, Uanis(C4) \\sim Ueq, Uanis(N1) \\sim Ueq, Uanis(O1)
\\sim Ueq: with sigma of 0.01 and sigma for terminal atoms of 0.02
4. Others
 Fixed Sof: C5(0.08333) H5A(0.08333) H5B(0.08333) N1(0.08333) H1A(0.08333)
 H1B(0.08333) C2(0.08333) H2(0.08333) C6(0.08333) H6A(0.08333) H6B(0.08333)
 C3(0.08333) H3A(0.08333) H3B(0.08333) C1(0.08333) H1C(0.08333) H1D(0.08333)
 O1(0.08333) H1(0.08333) C4(0.08333) H4A(0.08333) H4B(0.08333)
5.a Riding coordinates:
 O1(H1)
5.b Ternary CH refined with riding coordinates:
 C2(H2)
5.c Secondary CH2 refined with riding coordinates:
 C5(H5A,H5B), N1(H1A,H1B), C6(H6A,H6B), C3(H3A,H3B), C1(H1C,H1D), C4(H4A,H4B)
;
_olex2_submission_special_instructions 'No special instructions were received'
_oxdiff_exptl_absorpt_empirical_details
;
Empirical correction (ABSPACK) includes:
- Absorption correction using spherical harmonics
- Frame scaling
;
_oxdiff_exptl_absorpt_empirical_full_max 7.292
_oxdiff_exptl_absorpt_empirical_full_min 0.160

loop_
_space_group_symop_operation_xyz
'x, y, z'
'x-y, x, z+1/2'
'-y, x-y, z'
'-x, -y, z+1/2'
'-x+y, -x, z'
'y, -x+y, z+1/2'
'-y, -x, -z+1/2'
'x-y, -y, -z'
'x, x-y, -z+1/2'
'y, x, -z'
'-x+y, y, -z+1/2'
'-x, -x+y, -z'
'-x, -y, -z'
'-x+y, -x, -z-1/2'
'y, -x+y, -z'
'x, y, -z-1/2'
'x-y, x, -z'
'-y, x-y, -z-1/2'
'y, x, z-1/2'
'-x+y, y, z'
'-x, -x+y, z-1/2'
'-y, -x, z'
'x-y, -y, z-1/2'
'x, x-y, z'

loop_
_atom_site_label
_atom_site_type_symbol
_atom_site_fract_x
_atom_site_fract_y
_atom_site_fract_z
_atom_site_U_iso_or_equiv
_atom_site_adp_type
_atom_site_occupancy
_atom_site_site_symmetry_order
_atom_site_calc_flag
_atom_site_refinement_flags_posn
_atom_site_refinement_flags_adp
_atom_site_refinement_flags_occupancy
_atom_site_disorder_assembly
_atom_site_disorder_group
Pb1 Pb 0.000000 0.000000 0.500000 0.245(4) Uani 1 12 d S T P . .
I2 I -0.2731(5) -0.1366(3) 0.750000 0.371(6) Uani 1 4 d S T P . .
C5 C -0.32(2) -0.57(2) 0.459(15) 0.38(5) Uani 0.0833 1 d D U P A -1
H5A H -0.273787 -0.477885 0.398130 0.455 Uiso 0.0833 1 calc R U P A -1
H5B H -0.372351 -0.653325 0.381605 0.455 Uiso 0.0833 1 calc R U P A -1
N1 N -0.513(13) -0.714(18) 0.670(19) 0.38(5) Uani 0.0833 1 d D U P A -1
H1A H -0.553172 -0.790247 0.599759 0.455 Uiso 0.0833 1 calc R U P A -1
H1B H -0.585546 -0.717636 0.732373 0.455 Uiso 0.0833 1 calc R U P A -1
C2 C -0.401(16) -0.725(14) 0.774(16) 0.38(5) Uani 0.0833 1 d D U P A -1
H2 H -0.452114 -0.815692 0.841393 0.455 Uiso 0.0833 1 calc R U P A -1
C6 C -0.44(2) -0.571(19) 0.579(19) 0.38(5) Uani 0.0833 1 d D U P A -1
H6A H -0.389208 -0.487794 0.654773 0.455 Uiso 0.0833 1 calc R U P A -1
H6B H -0.513014 -0.559085 0.517483 0.455 Uiso 0.0833 1 calc R U P A -1
C3 C -0.284(19) -0.73(2) 0.66(2) 0.38(5) Uani 0.0833 1 d D U P A -1
H3A H -0.210291 -0.740475 0.731495 0.454 Uiso 0.0833 1 calc R U P A -1
H3B H -0.331984 -0.820290 0.593544 0.454 Uiso 0.0833 1 calc R U P A -1
C1 C -0.32(2) -0.59(2) 0.886(17) 0.38(5) Uani 0.0833 1 d D U P A -1
H1C H -0.246659 -0.590208 0.951080 0.455 Uiso 0.0833 1 calc R U P A -1
H1D H -0.275476 -0.495363 0.819622 0.455 Uiso 0.0833 1 calc R U P A -1
O1 O -0.43(3) -0.58(3) 0.99(3) 0.38(5) Uani 0.0833 1 d D U P A -1
H1 H -0.433304 -0.503823 0.973634 0.569 Uiso 0.0833 1 d R U P A -1
C4 C -0.204(15) -0.59(2) 0.56(2) 0.38(5) Uani 0.0833 1 d D U P A -1
H4A H -0.147481 -0.502497 0.627020 0.455 Uiso 0.0833 1 calc R U P A -1
H4B H -0.135013 -0.596895 0.482162 0.455 Uiso 0.0833 1 calc R U P A -1

loop_
_atom_site_aniso_label
_atom_site_aniso_U_11
_atom_site_aniso_U_22
_atom_site_aniso_U_33
_atom_site_aniso_U_23
_atom_site_aniso_U_13
_atom_site_aniso_U_12
Pb1 0.312(5) 0.312(5) 0.110(3) 0.000 0.000 0.156(3)
I2 0.298(7) 0.544(12) 0.190(5) 0.000 0.000 0.149(3)
C5 0.38(5) 0.38(5) 0.38(5) 0.000(8) 0.000(8) 0.19(2)
N1 0.38(5) 0.38(5) 0.38(5) 0.000(8) 0.000(8) 0.19(2)
C2 0.38(5) 0.38(5) 0.38(5) 0.000(7) 0.000(7) 0.19(2)
C6 0.38(5) 0.38(5) 0.38(5) 0.000(8) 0.000(8) 0.19(2)
C3 0.38(5) 0.38(5) 0.38(5) 0.000(8) 0.000(8) 0.19(2)
C1 0.38(5) 0.38(5) 0.38(5) 0.000(9) 0.000(9) 0.19(2)
O1 0.38(5) 0.38(5) 0.38(5) 0.001(17) 0.000(17) 0.19(3)
C4 0.38(5) 0.38(5) 0.38(5) 0.000(8) 0.000(8) 0.19(2)

loop_
_atom_type_symbol
_atom_type_description
_atom_type_scat_dispersion_real
_atom_type_scat_dispersion_imag
_atom_type_scat_source
C C 0.0181 0.0091 'International Tables Vol C Tables 4.2.6.8 and 6.1.1.4'
H H 0.0000 0.0000 'International Tables Vol C Tables 4.2.6.8 and 6.1.1.4'
I I -0.3257 6.8362 'International Tables Vol C Tables 4.2.6.8 and 6.1.1.4'
N N 0.0311 0.0180 'International Tables Vol C Tables 4.2.6.8 and 6.1.1.4'
O O 0.0492 0.0322 'International Tables Vol C Tables 4.2.6.8 and 6.1.1.4'
Pb Pb -4.0753 8.5060 'International Tables Vol C Tables 4.2.6.8 and 6.1.1.4'

loop_
_geom_angle_atom_site_label_1
_geom_angle_atom_site_label_2
_geom_angle_atom_site_label_3
_geom_angle
_geom_angle_site_symmetry_1
_geom_angle_site_symmetry_3
_geom_angle_publ_flag
I2 Pb1 I2 180.00(15) 14_557 2_554 ?
I2 Pb1 I2 96.73(9) 3 13_556 ?
I2 Pb1 I2 83.27(9) 3 . ?
I2 Pb1 I2 83.27(9) 15_556 13_556 ?
I2 Pb1 I2 96.73(9) 2_554 . ?
I2 Pb1 I2 96.73(9) 15_556 . ?
I2 Pb1 I2 83.27(9) 14_557 3 ?
I2 Pb1 I2 96.73(9) 14_557 15_556 ?
I2 Pb1 I2 96.73(9) 2_554 3 ?
I2 Pb1 I2 83.27(9) 14_557 . ?
I2 Pb1 I2 180.0 15_556 3 ?
I2 Pb1 I2 83.27(9) 2_554 15_556 ?
I2 Pb1 I2 96.73(9) 14_557 13_556 ?
I2 Pb1 I2 83.27(9) 2_554 13_556 ?
I2 Pb1 I2 180.0 13_556 . ?
Pb1 I2 Pb1 79.80(12) 2 . ?
H5A C5 H5B 108.2 . . ?
C6 C5 H5A 109.8 . . ?
C6 C5 H5B 109.8 . . ?
C6 C5 C4 109.5(17) . . ?
C4 C5 H5A 109.8 . . ?
C4 C5 H5B 109.8 . . ?
H1A N1 H1B 108.2 . . ?
C2 N1 H1A 109.8 . . ?
C2 N1 H1B 109.8 . . ?
C6 N1 H1A 109.8 . . ?
C6 N1 H1B 109.8 . . ?
C6 N1 C2 109.5(18) . . ?
N1 C2 H2 109.5 . . ?
N1 C2 C3 109.4(17) . . ?
N1 C2 C1 109.4(17) . . ?
C3 C2 H2 109.5 . . ?
C1 C2 H2 109.5 . . ?
C1 C2 C3 109.5(17) . . ?
C5 C6 H6A 109.8 . . ?
C5 C6 H6B 109.8 . . ?
N1 C6 C5 109.3(18) . . ?
N1 C6 H6A 109.8 . . ?
N1 C6 H6B 109.8 . . ?
H6A C6 H6B 108.3 . . ?
C2 C3 H3A 109.8 . . ?
C2 C3 H3B 109.8 . . ?
H3A C3 H3B 108.2 . . ?
C4 C3 C2 109.4(17) . . ?
C4 C3 H3A 109.8 . . ?
C4 C3 H3B 109.8 . . ?
C2 C1 H1C 109.8 . . ?
C2 C1 H1D 109.8 . . ?
H1C C1 H1D 108.2 . . ?
O1 C1 C2 109.5(18) . . ?
O1 C1 H1C 109.8 . . ?
O1 C1 H1D 109.8 . . ?
C1 O1 H1 108.1 . . ?
C5 C4 C3 109.5(17) . . ?
C5 C4 H4A 109.8 . . ?
C5 C4 H4B 109.8 . . ?
C3 C4 H4A 109.8 . . ?
C3 C4 H4B 109.8 . . ?
H4A C4 H4B 108.2 . . ?

loop_
_geom_bond_atom_site_label_1
_geom_bond_atom_site_label_2
_geom_bond_distance
_geom_bond_site_symmetry_2
_geom_bond_publ_flag
Pb1 I2 3.170(4) 14_557 ?
Pb1 I2 3.170(4) 15_556 ?
Pb1 I2 3.170(4) 2_554 ?
Pb1 I2 3.170(4) 13_556 ?
Pb1 I2 3.170(4) . ?
Pb1 I2 3.170(4) 3 ?
C5 H5A 0.9700 . ?
C5 H5B 0.9700 . ?
C5 C6 1.540(12) . ?
C5 C4 1.540(12) . ?
N1 H1A 0.8900 . ?
N1 H1B 0.8900 . ?
N1 C2 1.470(12) . ?
N1 C6 1.470(12) . ?
C2 H2 0.9800 . ?
C2 C3 1.540(11) . ?
C2 C1 1.540(12) . ?
C6 H6A 0.9700 . ?
C6 H6B 0.9700 . ?
C3 H3A 0.9700 . ?
C3 H3B 0.9700 . ?
C3 C4 1.540(12) . ?
C1 H1C 0.9700 . ?
C1 H1D 0.9700 . ?
C1 O1 1.430(12) . ?
O1 H1 0.8201 . ?
C4 H4A 0.9700 . ?
C4 H4B 0.9700 . ?

loop_
_geom_torsion_atom_site_label_1
_geom_torsion_atom_site_label_2
_geom_torsion_atom_site_label_3
_geom_torsion_atom_site_label_4
_geom_torsion
_geom_torsion_site_symmetry_1
_geom_torsion_site_symmetry_2
_geom_torsion_site_symmetry_3
_geom_torsion_site_symmetry_4
_geom_torsion_publ_flag
N1 C2 C3 C4 60(3) . . . . ?
N1 C2 C1 O1 62(17) . . . . ?
C2 N1 C6 C5 65(3) . . . . ?
C2 C3 C4 C5 -55(4) . . . . ?
C6 C5 C4 C3 55(4) . . . . ?
C6 N1 C2 C3 -65(3) . . . . ?
C6 N1 C2 C1 55(5) . . . . ?
C3 C2 C1 O1 -178(16) . . . . ?
C1 C2 C3 C4 -60(5) . . . . ?
C4 C5 C6 N1 -60(4) . . . . ?
